data_4301092
loop_
_publ_author_name
'Xiaowei Song'
'Jiyang Li'
'Yanan Guo'
'Qinhe Pan'
'Lin Gan'
'Jihong Yu'
'Ruren Xu'

_publ_section_title
;
Syntheses and Characterizations of Transition-Metal-Substituted
Aluminophosphate Molecular Sieves |(C3N2H5)8|[M8Al16P24O96] (M = Co, Mn,
Zn) with Zeotype LAU Topology
;
_journal_name_full 'Inorganic Chemistry'
_journal_page_first 198
_journal_page_last 203
_journal_paper_doi 10.1021/ic801405e
_journal_volume 48
_journal_year 2009
_chemical_formula_moiety (C3N2H5)Co1Al2P3O12
_chemical_formula_sum 'C3 H4 Al2 Co N2 O12 P3'
_chemical_formula_weight 465.88
_chemical_name_common CoAPO-LAU
_chemical_name_systematic
; 
 ? 
;
_space_group_IT_number 15
_symmetry_cell_setting monoclinic
_symmetry_space_group_name_Hall '-C 2yc'
_symmetry_space_group_name_H-M 'C 1 2/c 1'
_atom_sites_solution_hydrogens none
_atom_sites_solution_primary direct
_atom_sites_solution_secondary difmap
_audit_creation_method SHELXL-97
_cell_angle_alpha 90.00
_cell_angle_beta 110.92(3)
_cell_angle_gamma 90.00
_cell_formula_units_Z 8
_cell_length_a 14.718(3)
_cell_length_b 13.063(3)
_cell_length_c 15.229(3)
_cell_measurement_reflns_used 6781
_cell_measurement_temperature 293(2)
_cell_measurement_theta_max 27.46
_cell_measurement_theta_min 3.12
_cell_volume 2734.9(11)
_computing_cell_refinement 'Bruker XSCANS'
_computing_data_collection 'Bruker XSCANS'
_computing_data_reduction 'Bruker SHELXTL'
_computing_molecular_graphics 'Bruker SHELXTL'
_computing_publication_material 'Bruker SHELXTL'
_computing_structure_refinement 'SHELXL-97 (Sheldrick, 1997)'
_computing_structure_solution 'SHELXS-97 (Sheldrick, 1990)'
_diffrn_ambient_temperature 293(2)
_diffrn_measured_fraction_theta_full 0.989
_diffrn_measured_fraction_theta_max 0.989
_diffrn_measurement_device_type 'Bruker P4'
_diffrn_measurement_method '\w scans'
_diffrn_radiation_monochromator graphite
_diffrn_radiation_source 'fine-focus sealed tube'
_diffrn_radiation_type MoK\a
_diffrn_radiation_wavelength 0.71073
_diffrn_reflns_av_R_equivalents 0.0682
_diffrn_reflns_av_sigmaI/netI 0.0524
_diffrn_reflns_limit_h_max 19
_diffrn_reflns_limit_h_min -16
_diffrn_reflns_limit_k_max 16
_diffrn_reflns_limit_k_min -16
_diffrn_reflns_limit_l_max 18
_diffrn_reflns_limit_l_min -19
_diffrn_reflns_number 13200
_diffrn_reflns_theta_full 27.47
_diffrn_reflns_theta_max 27.47
_diffrn_reflns_theta_min 3.12
_diffrn_standards_decay_% 0
_diffrn_standards_interval_count 0
_diffrn_standards_interval_time .
_diffrn_standards_number 0
_exptl_absorpt_coefficient_mu 1.803
_exptl_absorpt_correction_T_max 0.865
_exptl_absorpt_correction_T_min 0.66
_exptl_absorpt_correction_type empirical
_exptl_absorpt_process_details SADABS
_exptl_crystal_colour blue
_exptl_crystal_density_diffrn 2.263
_exptl_crystal_density_method 'not measured'
_exptl_crystal_description BLOCK
_exptl_crystal_F_000 1840
_exptl_crystal_size_max 0.23
_exptl_crystal_size_mid 0.12
_exptl_crystal_size_min 0.08
_refine_diff_density_max 0.894
_refine_diff_density_min -0.808
_refine_diff_density_rms 0.148
_refine_ls_extinction_coef 0.00022(12)
_refine_ls_extinction_expression Fc^*^=kFc[1+0.001xFc^2^\l^3^/sin(2\q)]^-1/4^
_refine_ls_extinction_method SHELXL
_refine_ls_goodness_of_fit_ref 0.926
_refine_ls_hydrogen_treatment none
_refine_ls_matrix_type full
_refine_ls_number_parameters 209
_refine_ls_number_reflns 3099
_refine_ls_number_restraints 0
_refine_ls_restrained_S_all 0.926
_refine_ls_R_factor_all 0.0956
_refine_ls_R_factor_gt 0.0684
_refine_ls_shift/su_max 0.000
_refine_ls_shift/su_mean 0.000
_refine_ls_structure_factor_coef Fsqd
_refine_ls_weighting_details 'calc w=1/[\s^2^(Fo^2^)+(0.0726P)^2^+54.8059P] where P=(Fo^2^+2Fc^2^)/3'
_refine_ls_weighting_scheme calc
_refine_ls_wR_factor_gt 0.1622
_refine_ls_wR_factor_ref 0.1797
_reflns_number_gt 2189
_reflns_number_total 3099
_reflns_threshold_expression >2sigma(I)
_cod_data_source_file ic801405e_si_001_1.cif
_cod_data_source_block CoAPO-LAU
_cod_depositor_comments
;
The following automatic conversions were performed:
'_symmetry_cell_setting' value 'Monoclinic' changed to 'monoclinic'
according to '/home/saulius/struct/CIF-dictionaries/cif_core.dic'
dictionary named 'cif_core.dic' version 2.4.1 from 2010-06-29.

Automatic conversion script
Id: cif_fix_enum 1527 2010-12-29 10:47:43Z saulius 
;
_cod_original_cell_volume 2734.9(9)
_cod_original_sg_symbol_H-M 'C 2/c'
_cod_database_code 4301092

loop_
_symmetry_equiv_pos_as_xyz
'x, y, z'
'-x, y, -z+1/2'
'x+1/2, y+1/2, z'
'-x+1/2, y+1/2, -z+1/2'
'-x, -y, -z'
'x, -y, z-1/2'
'-x+1/2, -y+1/2, -z'
'x+1/2, -y+1/2, z-1/2'

loop_
_atom_site_label
_atom_site_type_symbol
_atom_site_fract_x
_atom_site_fract_y
_atom_site_fract_z
_atom_site_U_iso_or_equiv
_atom_site_adp_type
_atom_site_occupancy
_atom_site_symmetry_multiplicity
_atom_site_calc_flag
_atom_site_refinement_flags
_atom_site_disorder_assembly
_atom_site_disorder_group
Al1 Al 0.37526(9) 0.19088(10) 0.12366(9) 0.0254(3) Uani 0.67 1 d P . .
Co1 Co 0.37526(9) 0.19088(10) 0.12366(9) 0.0254(3) Uani 0.33 1 d P . .
Al2 Al 0.08341(10) 0.39416(11) 0.16313(10) 0.0321(4) Uani 0.67 1 d P . .
Co2 Co 0.08341(10) 0.39416(11) 0.16313(10) 0.0321(4) Uani 0.33 1 d P . .
Al3 Al 0.24920(8) 0.62785(9) 0.08127(8) 0.0192(3) Uani 0.67 1 d P . .
Co3 Co 0.24920(8) 0.62785(9) 0.08127(8) 0.0192(3) Uani 0.33 1 d P . .
P1 P 0.24640(11) 0.38798(11) 0.07878(11) 0.0221(3) Uani 1 1 d . . .
P2 P 0.09130(11) 0.63319(12) 0.17051(11) 0.0241(4) Uani 1 1 d . . .
P3 P 0.37618(11) 0.81418(12) 0.12816(11) 0.0256(4) Uani 1 1 d . . .
O1 O 0.0629(4) 0.5255(3) 0.1368(4) 0.0403(12) Uani 1 1 d . . .
O2 O 0.2788(4) 0.4938(4) 0.1113(4) 0.0397(11) Uani 1 1 d . . .
O3 O 0.0011(3) 0.7009(4) 0.1404(3) 0.0381(11) Uani 1 1 d . . .
O4 O 0.2075(3) 0.6429(4) -0.0466(3) 0.0392(11) Uani 1 1 d . . .
O5 O 0.1600(4) 0.6760(4) 0.1270(4) 0.0511(15) Uani 1 1 d . . .
O6 O 0.1732(4) 0.3484(4) 0.1202(4) 0.0433(12) Uani 1 1 d . . .
O7 O 0.1996(4) 0.3861(4) -0.0276(3) 0.0424(12) Uani 1 1 d . . .
O8 O -0.0264(4) 0.3273(4) 0.1138(4) 0.0457(13) Uani 1 1 d . . .
O9 O 0.3621(4) 0.6994(4) 0.1366(4) 0.0448(13) Uani 1 1 d . . .
O10 O 0.1407(4) 0.6310(4) 0.2770(4) 0.0496(14) Uani 1 1 d . . .
O11 O 0.1235(4) 0.3708(4) 0.2852(4) 0.0495(14) Uani 1 1 d . . .
O12 O 0.3350(4) 0.3206(4) 0.1092(4) 0.0524(15) Uani 1 1 d . . .
N1 N 0.1201(8) 1.0854(8) 0.1350(8) 0.093(3) Uani 1 1 d . . .
N2 N 0.0276(7) 0.9593(10) 0.1321(7) 0.094(3) Uani 1 1 d . . .
C1 C 0.1651(6) 1.0004(7) 0.1291(7) 0.060(2) Uani 1 1 d . . .
C2 C 0.1082(8) 0.9215(7) 0.1279(7) 0.062(2) Uani 1 1 d . . .
C3 C 0.0352(6) 1.0654(8) 0.1394(7) 0.060(2) Uani 1 1 d . . .

loop_
_atom_site_aniso_label
_atom_site_aniso_U_11
_atom_site_aniso_U_22
_atom_site_aniso_U_33
_atom_site_aniso_U_23
_atom_site_aniso_U_13
_atom_site_aniso_U_12
Al1 0.0223(6) 0.0245(7) 0.0286(7) 0.0002(5) 0.0083(5) 0.0032(5)
Co1 0.0223(6) 0.0245(7) 0.0286(7) 0.0002(5) 0.0083(5) 0.0032(5)
Al2 0.0312(7) 0.0279(7) 0.0387(8) 0.0032(6) 0.0142(6) -0.0037(6)
Co2 0.0312(7) 0.0279(7) 0.0387(8) 0.0032(6) 0.0142(6) -0.0037(6)
Al3 0.0198(6) 0.0136(5) 0.0275(7) -0.0027(4) 0.0124(5) -0.0018(4)
Co3 0.0198(6) 0.0136(5) 0.0275(7) -0.0027(4) 0.0124(5) -0.0018(4)
P1 0.0223(7) 0.0172(7) 0.0271(8) -0.0027(5) 0.0090(6) 0.0041(5)
P2 0.0214(7) 0.0244(8) 0.0312(8) 0.0013(6) 0.0152(6) 0.0045(6)
P3 0.0247(8) 0.0237(8) 0.0272(8) -0.0058(6) 0.0079(6) -0.0070(6)
O1 0.043(3) 0.019(2) 0.054(3) -0.005(2) 0.012(2) -0.0030(19)
O2 0.040(3) 0.033(3) 0.048(3) -0.014(2) 0.018(2) -0.008(2)
O3 0.033(3) 0.037(3) 0.049(3) 0.007(2) 0.021(2) 0.015(2)
O4 0.035(3) 0.043(3) 0.037(3) 0.006(2) 0.009(2) 0.003(2)
O5 0.057(3) 0.042(3) 0.080(4) 0.010(3) 0.056(3) 0.004(3)
O6 0.052(3) 0.031(3) 0.057(3) 0.008(2) 0.031(3) 0.001(2)
O7 0.056(3) 0.042(3) 0.027(3) -0.005(2) 0.012(2) -0.006(2)
O8 0.030(3) 0.062(3) 0.048(3) -0.019(3) 0.018(2) -0.017(2)
O9 0.058(3) 0.030(3) 0.044(3) 0.002(2) 0.015(3) -0.009(2)
O10 0.043(3) 0.064(4) 0.038(3) -0.001(2) 0.010(2) 0.016(3)
O11 0.044(3) 0.058(3) 0.041(3) 0.021(2) 0.009(2) 0.002(3)
O12 0.031(3) 0.051(3) 0.063(4) -0.007(3) 0.003(2) 0.019(2)
N1 0.091(7) 0.071(6) 0.117(9) -0.015(6) 0.037(6) -0.005(6)
N2 0.066(6) 0.146(10) 0.067(6) -0.005(6) 0.021(5) -0.045(7)
C1 0.034(4) 0.055(5) 0.096(8) 0.001(5) 0.031(5) -0.001(4)
C2 0.069(6) 0.038(5) 0.085(7) 0.003(4) 0.034(5) 0.004(4)
C3 0.039(5) 0.075(7) 0.065(6) -0.011(5) 0.017(4) 0.017(4)

loop_
_atom_type_symbol
_atom_type_description
_atom_type_scat_dispersion_real
_atom_type_scat_dispersion_imag
_atom_type_scat_source
C C 0.0033 0.0016 'International Tables Vol C Tables 4.2.6.8 and 6.1.1.4'
H H 0.0000 0.0000 'International Tables Vol C Tables 4.2.6.8 and 6.1.1.4'
N N 0.0061 0.0033 'International Tables Vol C Tables 4.2.6.8 and 6.1.1.4'
O O 0.0106 0.0060 'International Tables Vol C Tables 4.2.6.8 and 6.1.1.4'
Al Al 0.0645 0.0514 'International Tables Vol C Tables 4.2.6.8 and 6.1.1.4'
P P 0.1023 0.0942 'International Tables Vol C Tables 4.2.6.8 and 6.1.1.4'
Co Co 0.3494 0.9721 'International Tables Vol C Tables 4.2.6.8 and 6.1.1.4'

loop_
_geom_angle_atom_site_label_1
_geom_angle_atom_site_label_2
_geom_angle_atom_site_label_3
_geom_angle
_geom_angle_site_symmetry_1
_geom_angle_site_symmetry_3
_geom_angle_publ_flag
O3 Al1 O12 103.3(2) 3_545 . ?
O3 Al1 O10 110.8(2) 3_545 4_545 ?
O12 Al1 O10 112.4(3) . 4_545 ?
O3 Al1 O7 117.6(2) 3_545 7 ?
O12 Al1 O7 110.6(2) . 7 ?
O10 Al1 O7 102.5(2) 4_545 7 ?
O8 Al2 O11 106.0(3) . . ?
O8 Al2 O1 109.3(3) . . ?
O11 Al2 O1 111.9(3) . . ?
O8 Al2 O6 111.6(2) . . ?
O11 Al2 O6 108.5(3) . . ?
O1 Al2 O6 109.5(2) . . ?
O5 Al3 O2 112.3(2) . . ?
O5 Al3 O4 111.1(3) . . ?
O2 Al3 O4 109.3(2) . . ?
O5 Al3 O9 108.1(3) . . ?
O2 Al3 O9 106.2(2) . . ?
O4 Al3 O9 109.8(2) . . ?
O2 P1 O12 107.6(3) . . ?
O2 P1 O7 109.9(3) . . ?
O12 P1 O7 109.4(3) . . ?
O2 P1 O6 111.6(3) . . ?
O12 P1 O6 109.8(3) . . ?
O7 P1 O6 108.6(3) . . ?
O5 P2 O1 110.3(3) . . ?
O5 P2 O10 109.6(3) . . ?
O1 P2 O10 108.4(3) . . ?
O5 P2 O3 107.6(3) . . ?
O1 P2 O3 109.5(3) . . ?
O10 P2 O3 111.4(3) . . ?
O11 P3 O4 106.5(3) 4 7_565 ?
O11 P3 O9 111.4(3) 4 . ?
O4 P3 O9 109.8(3) 7_565 . ?
O11 P3 O8 111.0(3) 4 3 ?
O4 P3 O8 111.7(3) 7_565 3 ?
O9 P3 O8 106.5(3) . 3 ?
P2 O1 Al2 145.9(3) . . ?
P1 O2 Al3 142.1(4) . . ?
P2 O3 Co1 138.6(3) . 3_455 ?
P2 O3 Al1 138.6(3) . 3_455 ?
Co1 O3 Al1 0.00(12) 3_455 3_455 ?
P3 O4 Al3 141.2(3) 7_565 . ?
P2 O5 Al3 137.5(4) . . ?
P1 O6 Al2 140.3(3) . . ?
P1 O7 Co1 142.4(3) . 7 ?
P1 O7 Al1 142.4(3) . 7 ?
Co1 O7 Al1 0.00(14) 7 7 ?
P3 O8 Al2 139.5(3) 3_445 . ?
P3 O9 Al3 126.3(3) . . ?
P2 O10 Co1 137.3(3) . 4 ?
P2 O10 Al1 137.3(3) . 4 ?
Co1 O10 Al1 0.00(7) 4 4 ?
P3 O11 Al2 154.2(4) 4_545 . ?
P1 O12 Al1 143.9(4) . . ?
C1 N1 C3 110.6(9) . . ?
C2 N2 C3 109.3(8) . . ?
N1 C1 C2 109.0(9) . . ?
N2 C2 C1 106.7(9) . . ?
N1 C3 N2 104.3(8) . . ?

loop_
_geom_bond_atom_site_label_1
_geom_bond_atom_site_label_2
_geom_bond_distance
_geom_bond_site_symmetry_2
_geom_bond_publ_flag
Al1 O3 1.782(5) 3_545 ?
Al1 O12 1.783(6) . ?
Al1 O10 1.792(5) 4_545 ?
Al1 O7 1.792(5) 7 ?
Al2 O8 1.753(5) . ?
Al2 O11 1.764(5) . ?
Al2 O1 1.764(5) . ?
Al2 O6 1.774(5) . ?
Al3 O5 1.806(5) . ?
Al3 O2 1.823(5) . ?
Al3 O4 1.831(5) . ?
Al3 O9 1.829(5) . ?
P1 O2 1.489(5) . ?
P1 O12 1.503(5) . ?
P1 O7 1.518(5) . ?
P1 O6 1.520(5) . ?
P2 O5 1.500(5) . ?
P2 O1 1.504(5) . ?
P2 O10 1.523(5) . ?
P2 O3 1.523(5) . ?
P3 O11 1.512(5) 4 ?
P3 O4 1.511(5) 7_565 ?
P3 O9 1.525(5) . ?
P3 O8 1.535(5) 3 ?
O3 Co1 1.782(5) 3_455 ?
O3 Al1 1.782(5) 3_455 ?
O4 P3 1.511(5) 7_565 ?
O7 Co1 1.792(5) 7 ?
O7 Al1 1.792(5) 7 ?
O8 P3 1.535(5) 3_445 ?
O10 Co1 1.792(5) 4 ?
O10 Al1 1.792(5) 4 ?
O11 P3 1.512(5) 4_545 ?
N1 C1 1.312(13) . ?
N1 C3 1.302(14) . ?
N2 C2 1.308(14) . ?
N2 C3 1.392(15) . ?
C1 C2 1.324(12) . ?
